data_7055121
loop_
_publ_author_name
'Eyong, Kenneth O.'
'Chinthapally, Kiran'
'Senthilkumar, Soundararasu'
'Lamsh\"oft, Marc'
'Folefoc, Gabriel N.'
'Baskaran, Sundarababu'

_publ_section_title
;
 Conversion of lapachol to lomatiol: synthesis of novel naphthoquinone
 derivatives
;
_journal_issue 12
_journal_name_full 'New J. Chem.'
_journal_page_first 9611
_journal_paper_doi 10.1039/C5NJ01484K
_journal_volume 39
_journal_year 2015
_chemical_formula_sum 'C15 H12 O4'
_chemical_formula_weight 256.25
_chemical_name_systematic
;

 ?

;
_space_group_IT_number 4
_symmetry_cell_setting monoclinic
_symmetry_space_group_name_Hall 'P 2yb'
_symmetry_space_group_name_H-M 'P 1 21 1'
_atom_sites_solution_hydrogens geom
_atom_sites_solution_primary direct
_atom_sites_solution_secondary difmap
_audit_creation_method SHELXL-97
_audit_update_record
;
2013-11-09 deposited with the CCDC.
2015-09-23 downloaded from the CCDC.
;
_cell_angle_alpha 90.00
_cell_angle_beta 99.816(14)
_cell_angle_gamma 90.00
_cell_formula_units_Z 2
_cell_length_a 10.439(3)
_cell_length_b 5.0804(19)
_cell_length_c 11.712(4)
_cell_measurement_reflns_used 679
_cell_measurement_temperature 298(2)
_cell_measurement_theta_max 22.27
_cell_measurement_theta_min 2.42
_cell_volume 612.0(4)
_computing_cell_refinement 'APEXII/SAINT, Bruker,2004'
_computing_data_collection 'APEXII, Bruker,2004'
_computing_data_reduction 'SAINT PLUS/XPREP, Bruker,2004'
_computing_molecular_graphics 'ORTEP-3   (Farrugia, 1997)'
_computing_publication_material 'SHELXL-97  (Sheldrick, 1997)'
_computing_structure_refinement 'SHELXL-97  (Sheldrick, 1997)'
_computing_structure_solution 'SHELXS-97  (Sheldrick, 1997)'
_diffrn_ambient_temperature 298(2)
_diffrn_measured_fraction_theta_full 0.898
_diffrn_measured_fraction_theta_max 0.576
_diffrn_measurement_device_type 'Bruker ApexII CCD area detector'
_diffrn_measurement_method 'phi and omega scans'
_diffrn_radiation_monochromator graphite
_diffrn_radiation_source 'fine-focus sealed tube'
_diffrn_radiation_type MoK\a
_diffrn_radiation_wavelength 0.71073
_diffrn_reflns_av_R_equivalents 0.0395
_diffrn_reflns_av_sigmaI/netI 0.0869
_diffrn_reflns_limit_h_max 8
_diffrn_reflns_limit_h_min -15
_diffrn_reflns_limit_k_max 5
_diffrn_reflns_limit_k_min -3
_diffrn_reflns_limit_l_max 12
_diffrn_reflns_limit_l_min -16
_diffrn_reflns_number 3034
_diffrn_reflns_theta_full 25.00
_diffrn_reflns_theta_max 30.93
_diffrn_reflns_theta_min 1.76
_exptl_absorpt_coefficient_mu 0.101
_exptl_absorpt_correction_T_max 0.9899
_exptl_absorpt_correction_T_min 0.9558
_exptl_absorpt_correction_type multi-scan
_exptl_absorpt_process_details 'SADABS (Bruker,2004)'
_exptl_crystal_colour colourless
_exptl_crystal_density_diffrn 1.390
_exptl_crystal_density_method 'not measured'
_exptl_crystal_description Needle
_exptl_crystal_F_000 268
_exptl_crystal_size_max 0.45
_exptl_crystal_size_mid 0.15
_exptl_crystal_size_min 0.10
_refine_diff_density_max 0.670
_refine_diff_density_min -0.204
_refine_diff_density_rms 0.064
_refine_ls_abs_structure_details 'Flack H D (1983), Acta Cryst. A39, 876-881'
_refine_ls_abs_structure_Flack -1(4)
_refine_ls_extinction_coef 0.070(16)
_refine_ls_extinction_expression Fc^*^=kFc[1+0.001xFc^2^\l^3^/sin(2\q)]^-1/4^
_refine_ls_extinction_method SHELXL
_refine_ls_goodness_of_fit_ref 1.091
_refine_ls_hydrogen_treatment mixed
_refine_ls_matrix_type full
_refine_ls_number_parameters 175
_refine_ls_number_reflns 1706
_refine_ls_number_restraints 1
_refine_ls_restrained_S_all 1.090
_refine_ls_R_factor_all 0.1322
_refine_ls_R_factor_gt 0.0693
_refine_ls_shift/su_max 0.000
_refine_ls_shift/su_mean 0.000
_refine_ls_structure_factor_coef Fsqd
_refine_ls_weighting_details 'calc w=1/[\s^2^(Fo^2^)+(0.1000P)^2^+0.0000P] where P=(Fo^2^+2Fc^2^)/3'
_refine_ls_weighting_scheme calc
_refine_ls_wR_factor_gt 0.1622
_refine_ls_wR_factor_ref 0.1963
_reflns_number_gt 990
_reflns_number_total 1706
_reflns_threshold_expression >2sigma(I)
_cod_data_source_file c5nj01484k2.cif
_cod_data_source_block new
_cod_depositor_comments
;
The following automatic conversions were performed:

'_symmetry_cell_setting' value 'Monoclinic' changed to 'monoclinic'
according to
/usr/data/users/saulius/crontab/automatic-downloads/rss-feeds/RSC/lib/dictionaries/cif_core.dic
dictionary named 'cif_core.dic' version 2.4.2 from 2011-04-26.

Automatic conversion script
Id: cif_fix_values 3271 2015-04-21 07:52:19Z andrius 

 Adding full bibliography for 7055120--7055123.cif.
;
_cod_original_cell_volume 612.1(3)
_cod_original_sg_symbol_H-M P2(1)
_cod_database_code 7055121

loop_
_symmetry_equiv_pos_as_xyz
'x, y, z'
'-x, y+1/2, -z'

loop_
_atom_site_label
_atom_site_type_symbol
_atom_site_fract_x
_atom_site_fract_y
_atom_site_fract_z
_atom_site_U_iso_or_equiv
_atom_site_adp_type
_atom_site_occupancy
_atom_site_symmetry_multiplicity
_atom_site_calc_flag
_atom_site_refinement_flags
C1 C 0.6360(6) 0.1914(17) 0.0283(5) 0.052(2) Uani 1 1 d .
H1 H 0.5683 0.0782 0.0369 0.062 Uiso 1 1 calc R
C2 C 0.6943(7) 0.172(2) -0.0678(5) 0.069(3) Uani 1 1 d .
H2 H 0.6645 0.0496 -0.1250 0.082 Uiso 1 1 calc R
C3 C 0.7947(7) 0.331(2) -0.0796(5) 0.068(3) Uani 1 1 d .
H3 H 0.8357 0.3104 -0.1436 0.082 Uiso 1 1 calc R
C4 C 0.8379(7) 0.5219(18) -0.0003(5) 0.058(2) Uani 1 1 d .
H4 H 0.9050 0.6344 -0.0112 0.069 Uiso 1 1 calc R
C5 C 0.7789(6) 0.5440(15) 0.0974(5) 0.0414(19) Uani 1 1 d .
C6 C 0.8243(6) 0.7479(16) 0.1854(5) 0.0427(18) Uani 1 1 d .
C7 C 0.7515(5) 0.7638(14) 0.2820(4) 0.0347(16) Uani 1 1 d .
C8 C 0.7066(5) 0.8843(16) 0.4586(4) 0.0410(17) Uani 1 1 d .
H8 H 0.6647 1.0447 0.4806 0.049 Uiso 1 1 calc R
C9 C 0.6011(5) 0.6851(15) 0.4015(5) 0.0388(18) Uani 1 1 d .
H9 H 0.5974 0.5340 0.4528 0.047 Uiso 1 1 calc R
C10 C 0.6535(5) 0.6016(15) 0.2955(4) 0.0371(17) Uani 1 1 d .
C11 C 0.6123(5) 0.3971(17) 0.2156(4) 0.0430(19) Uani 1 1 d .
C12 C 0.6769(5) 0.3761(16) 0.1118(5) 0.0399(18) Uani 1 1 d .
C13 C 0.7980(6) 0.7794(15) 0.5609(5) 0.047(2) Uani 1 1 d .
C14 C 0.8842(7) 0.5554(19) 0.5434(6) 0.070(3) Uani 1 1 d .
H14A H 0.8321 0.4061 0.5148 0.105 Uiso 1 1 calc R
H14B H 0.9378 0.5111 0.6159 0.105 Uiso 1 1 calc R
H14C H 0.9384 0.6044 0.4884 0.105 Uiso 1 1 calc R
C15 C 0.7956(8) 0.877(2) 0.6643(5) 0.086(3) Uani 1 1 d .
H15A H 0.8486 0.8055 0.7288 0.103 Uiso 1 1 calc R
H15B H 0.7408 1.0170 0.6731 0.103 Uiso 1 1 calc R
O1 O 0.7824(4) 0.9455(9) 0.3645(3) 0.0440(13) Uani 1 1 d .
O2 O 0.4760(4) 0.8079(11) 0.3751(3) 0.0521(15) Uani 1 1 d .
H2A H 0.4719 0.8957 0.3158 0.078 Uiso 1 1 calc R
O3 O 0.5263(4) 0.2337(11) 0.2303(3) 0.0508(14) Uani 1 1 d .
O4 O 0.9154(4) 0.8926(12) 0.1800(3) 0.0584(16) Uani 1 1 d .

loop_
_atom_site_aniso_label
_atom_site_aniso_U_11
_atom_site_aniso_U_22
_atom_site_aniso_U_33
_atom_site_aniso_U_23
_atom_site_aniso_U_13
_atom_site_aniso_U_12
C1 0.045(4) 0.048(6) 0.056(4) -0.005(4) -0.007(3) 0.003(4)
C2 0.062(5) 0.091(9) 0.050(4) -0.017(4) 0.000(4) 0.001(5)
C3 0.063(5) 0.099(9) 0.047(4) -0.022(5) 0.020(3) -0.006(5)
C4 0.074(5) 0.061(7) 0.041(3) -0.014(4) 0.014(3) -0.012(4)
C5 0.046(4) 0.036(6) 0.038(3) -0.006(3) -0.003(3) 0.003(3)
C6 0.036(3) 0.049(6) 0.045(3) 0.001(4) 0.013(3) -0.005(4)
C7 0.038(3) 0.031(5) 0.034(3) -0.007(3) 0.004(2) -0.002(3)
C8 0.043(3) 0.041(5) 0.043(3) -0.002(3) 0.020(3) 0.005(3)
C9 0.034(3) 0.029(5) 0.053(4) 0.004(3) 0.008(3) 0.003(3)
C10 0.038(3) 0.041(5) 0.033(3) 0.001(3) 0.007(3) -0.006(3)
C11 0.035(3) 0.048(6) 0.043(3) 0.009(4) 0.000(3) 0.004(4)
C12 0.035(3) 0.037(5) 0.045(3) -0.002(3) -0.002(2) 0.004(3)
C13 0.048(4) 0.050(6) 0.042(3) 0.001(4) 0.003(3) 0.001(3)
C14 0.062(5) 0.069(8) 0.073(5) -0.003(4) -0.005(4) 0.012(5)
C15 0.110(6) 0.095(9) 0.050(4) 0.004(5) 0.006(4) 0.035(6)
O1 0.051(2) 0.043(4) 0.040(2) -0.002(2) 0.0138(17) -0.009(2)
O2 0.044(2) 0.057(5) 0.058(3) 0.006(3) 0.0147(19) 0.002(2)
O3 0.050(3) 0.038(4) 0.065(3) 0.001(2) 0.010(2) -0.008(3)
O4 0.057(3) 0.066(5) 0.057(3) -0.012(3) 0.023(2) -0.020(3)

loop_
_atom_type_symbol
_atom_type_description
_atom_type_scat_dispersion_real
_atom_type_scat_dispersion_imag
_atom_type_scat_source
C C 0.0033 0.0016 'International Tables Vol C Tables 4.2.6.8 and 6.1.1.4'
H H 0.0000 0.0000 'International Tables Vol C Tables 4.2.6.8 and 6.1.1.4'
O O 0.0106 0.0060 'International Tables Vol C Tables 4.2.6.8 and 6.1.1.4'

loop_
_geom_angle_atom_site_label_1
_geom_angle_atom_site_label_2
_geom_angle_atom_site_label_3
_geom_angle
C12 C1 C2 120.4(7)
C12 C1 H1 119.8
C2 C1 H1 119.8
C3 C2 C1 120.3(7)
C3 C2 H2 119.9
C1 C2 H2 119.9
C2 C3 C4 121.8(6)
C2 C3 H3 119.1
C4 C3 H3 119.1
C3 C4 C5 118.4(7)
C3 C4 H4 120.8
C5 C4 H4 120.8
C4 C5 C12 120.2(6)
C4 C5 C6 119.6(6)
C12 C5 C6 120.2(5)
O4 C6 C7 121.4(6)
O4 C6 C5 123.3(5)
C7 C6 C5 115.3(5)
O1 C7 C10 115.7(5)
O1 C7 C6 120.1(5)
C10 C7 C6 124.1(6)
O1 C8 C13 108.6(4)
O1 C8 C9 104.0(4)
C13 C8 C9 114.8(6)
O1 C8 H8 109.7
C13 C8 H8 109.7
C9 C8 H8 109.7
O2 C9 C10 113.1(4)
O2 C9 C8 111.2(6)
C10 C9 C8 102.0(5)
O2 C9 H9 110.1
C10 C9 H9 110.1
C8 C9 H9 110.1
C7 C10 C11 121.6(5)
C7 C10 C9 108.4(6)
C11 C10 C9 129.9(6)
O3 C11 C10 122.6(5)
O3 C11 C12 119.9(6)
C10 C11 C12 117.6(6)
C1 C12 C5 118.9(5)
C1 C12 C11 120.1(6)
C5 C12 C11 121.0(6)
C15 C13 C14 121.5(7)
C15 C13 C8 119.6(7)
C14 C13 C8 118.7(6)
C13 C14 H14A 109.5
C13 C14 H14B 109.5
H14A C14 H14B 109.5
C13 C14 H14C 109.5
H14A C14 H14C 109.5
H14B C14 H14C 109.5
C13 C15 H15A 120.0
C13 C15 H15B 120.0
H15A C15 H15B 120.0
C7 O1 C8 107.2(5)
C9 O2 H2A 109.5

loop_
_geom_bond_atom_site_label_1
_geom_bond_atom_site_label_2
_geom_bond_distance
C1 C12 1.370(10)
C1 C2 1.371(9)
C1 H1 0.9300
C2 C3 1.349(11)
C2 H2 0.9300
C3 C4 1.364(11)
C3 H3 0.9300
C4 C5 1.394(8)
C4 H4 0.9300
C5 C12 1.397(9)
C5 C6 1.481(9)
C6 O4 1.212(8)
C6 C7 1.468(7)
C7 O1 1.335(7)
C7 C10 1.344(9)
C8 O1 1.495(6)
C8 C13 1.497(8)
C8 C9 1.560(9)
C8 H8 0.9800
C9 O2 1.433(7)
C9 C10 1.500(8)
C9 H9 0.9800
C10 C11 1.416(10)
C11 O3 1.256(8)
C11 C12 1.491(8)
C13 C15 1.313(9)
C13 C14 1.486(11)
C14 H14A 0.9600
C14 H14B 0.9600
C14 H14C 0.9600
C15 H15A 0.9300
C15 H15B 0.9300
O2 H2A 0.8200

loop_
_geom_torsion_atom_site_label_1
_geom_torsion_atom_site_label_2
_geom_torsion_atom_site_label_3
_geom_torsion_atom_site_label_4
_geom_torsion
C12 C1 C2 C3 1.6(12)
C1 C2 C3 C4 -2.9(14)
C2 C3 C4 C5 2.5(13)
C3 C4 C5 C12 -0.9(11)
C3 C4 C5 C6 179.5(7)
C4 C5 C6 O4 -3.3(10)
C12 C5 C6 O4 177.1(7)
C4 C5 C6 C7 177.0(6)
C12 C5 C6 C7 -2.6(8)
O4 C6 C7 O1 2.0(10)
C5 C6 C7 O1 -178.3(6)
O4 C6 C7 C10 -176.9(7)
C5 C6 C7 C10 2.8(9)
O1 C8 C9 O2 -105.4(5)
C13 C8 C9 O2 136.1(5)
O1 C8 C9 C10 15.4(6)
C13 C8 C9 C10 -103.1(5)
O1 C7 C10 C11 -178.9(6)
C6 C7 C10 C11 0.1(10)
O1 C7 C10 C9 2.8(8)
C6 C7 C10 C9 -178.1(6)
O2 C9 C10 C7 107.9(6)
C8 C9 C10 C7 -11.6(7)
O2 C9 C10 C11 -70.2(9)
C8 C9 C10 C11 170.3(7)
C7 C10 C11 O3 175.6(6)
C9 C10 C11 O3 -6.5(11)
C7 C10 C11 C12 -3.1(9)
C9 C10 C11 C12 174.7(6)
C2 C1 C12 C5 -0.1(10)
C2 C1 C12 C11 179.5(6)
C4 C5 C12 C1 -0.3(10)
C6 C5 C12 C1 179.3(6)
C4 C5 C12 C11 -179.8(6)
C6 C5 C12 C11 -0.3(9)
O3 C11 C12 C1 4.8(9)
C10 C11 C12 C1 -176.4(6)
O3 C11 C12 C5 -175.6(6)
C10 C11 C12 C5 3.2(8)
O1 C8 C13 C15 131.0(8)
C9 C8 C13 C15 -113.1(9)
O1 C8 C13 C14 -52.6(9)
C9 C8 C13 C14 63.3(8)
C10 C7 O1 C8 7.9(7)
C6 C7 O1 C8 -171.1(5)
C13 C8 O1 C7 108.1(6)
C9 C8 O1 C7 -14.6(6)
